data_2022159
loop_
_publ_author_name
'Deng, Qian-Jun'
'Chen, Min'
'Chen, Dong-Chu'
'Long, Hang-Yu'
'Chen, Chang-Ai'

_publ_section_title
;
 Tracking the dissolution--recrystallization structural transformation
 (DRST) of copper(II) complexes: a combined crystallographic, mass
 spectrometric and DFT study
;
_journal_coeditor_code LF3115
_journal_issue 7
_journal_name_full 'Acta Crystallographica Section C'
_journal_page_first
;
;
_journal_paper_doi 10.1107/S2053229620006701
_journal_volume 76
_journal_year 2020
_chemical_formula_iupac '[Cu2 (C H3 O1)2 (N C S)2 (C10 H9 N1 O1)2]'
_chemical_formula_moiety 'C24 H24 Cu2 N4 O4 S2'
_chemical_formula_sum 'C24 H24 Cu2 N4 O4 S2'
_chemical_formula_weight 623.67
_chemical_name_systematic
Di-\m-methanolato-\k^4^<i>O</i>:<i>O</i>-bis[(8-methoxyquinoline-\k^2^<i>N</i>,<i>O</i>)(thiocyanato-\k<i>N</i>)copper(II)]
_space_group_crystal_system triclinic
_space_group_IT_number 2
_space_group_name_Hall '-P 1'
_space_group_name_H-M_alt 'P -1'
_atom_sites_solution_hydrogens geom
_atom_sites_solution_primary direct
_atom_sites_solution_secondary difmap
_audit_creation_method SHELXL-97
_cell_angle_alpha 76.112(10)
_cell_angle_beta 71.827(14)
_cell_angle_gamma 82.057(9)
_cell_formula_units_Z 1
_cell_length_a 7.5050(11)
_cell_length_b 7.9967(7)
_cell_length_c 11.9102(19)
_cell_measurement_reflns_used 1310
_cell_measurement_temperature 293(2)
_cell_measurement_theta_max 22.2030
_cell_measurement_theta_min 3.4890
_cell_volume 657.73(16)
_computing_cell_refinement
;
CrysAlis PRO (Rigaku OD, 2015)
;
_computing_data_collection
;
CrysAlis PRO (Rigaku OD, 2015)
;
_computing_data_reduction
;
CrysAlis PRO (Rigaku OD, 2015)
;
_computing_molecular_graphics
;
OLEX2 (Dolomanov <i>et al.</i>,  2009)
;
_computing_publication_material
;
OLEX2 (Dolomanov <i>et al.</i>,  2009)
;
_computing_structure_refinement
;
SHELXL2014 (Sheldrick, 2015)
;
_computing_structure_solution
;
SHELXS97 (Sheldrick, 2008)
;
_diffrn_ambient_temperature 293(2)
_diffrn_detector_area_resol_mean 15.9784
_diffrn_measured_fraction_theta_full 0.998
_diffrn_measured_fraction_theta_max 0.998
_diffrn_measurement_device_type 'Rigaku SuperNova Single Source diffractometer with an Eos detector'
_diffrn_measurement_method '\w scans'
_diffrn_radiation_monochromator graphite
_diffrn_radiation_type MoK\a
_diffrn_radiation_wavelength 0.71073
_diffrn_reflns_av_R_equivalents 0.0992
_diffrn_reflns_av_unetI/netI 0.1123
_diffrn_reflns_limit_h_max 9
_diffrn_reflns_limit_h_min -9
_diffrn_reflns_limit_k_max 9
_diffrn_reflns_limit_k_min -9
_diffrn_reflns_limit_l_max 14
_diffrn_reflns_limit_l_min -14
_diffrn_reflns_number 8594
_diffrn_reflns_theta_full 26.00
_diffrn_reflns_theta_max 26.00
_diffrn_reflns_theta_min 3.51
_diffrn_source 'fine-focus sealed tube'
_exptl_absorpt_coefficient_mu 1.813
_exptl_absorpt_correction_T_max 1.00000
_exptl_absorpt_correction_T_min 0.78401
_exptl_absorpt_correction_type multi-scan
_exptl_absorpt_process_details
;
(CrysAlis PRO; Rigaku OD 2015)
;
_exptl_crystal_colour blue
_exptl_crystal_density_diffrn 1.575
_exptl_crystal_density_method 'not measured'
_exptl_crystal_description block
_exptl_crystal_F_000 318
_exptl_crystal_size_max 0.08
_exptl_crystal_size_mid 0.06
_exptl_crystal_size_min 0.04
_refine_diff_density_max 0.732
_refine_diff_density_min -0.617
_refine_ls_extinction_method none
_refine_ls_goodness_of_fit_ref 1.129
_refine_ls_hydrogen_treatment mixed
_refine_ls_matrix_type full
_refine_ls_number_parameters 165
_refine_ls_number_reflns 2588
_refine_ls_number_restraints 0
_refine_ls_restrained_S_all 1.129
_refine_ls_R_factor_all 0.1272
_refine_ls_R_factor_gt 0.0836
_refine_ls_shift/su_max 0.000
_refine_ls_shift/su_mean 0.000
_refine_ls_structure_factor_coef Fsqd
_refine_ls_weighting_details 'calc w=1/[\s^2^(Fo^2^)+(0.0999P)^2^+2.0616P] where P=(Fo^2^+2Fc^2^)/3'
_refine_ls_weighting_scheme calc
_refine_ls_wR_factor_gt 0.2439
_refine_ls_wR_factor_ref 0.2719
_reflns_number_gt 1548
_reflns_number_total 2588
_reflns_threshold_expression >2sigma(I)
_cod_data_source_file lf3115sup1.cif
_cod_data_source_block Cu2
_cod_original_cell_volume 657.73(15)
_cod_database_code 2022159

loop_
_space_group_symop_id
_space_group_symop_operation_xyz
1 'x, y, z'
2 '-x, -y, -z'

loop_
_atom_site_type_symbol
_atom_site_label
_atom_site_fract_x
_atom_site_fract_y
_atom_site_fract_z
_atom_site_U_iso_or_equiv
_atom_site_adp_type
_atom_site_calc_flag
_atom_site_refinement_flags
_atom_site_occupancy
_atom_site_symmetry_multiplicity
_atom_site_disorder_assembly
_atom_site_disorder_group
Cu Cu1 0.46152(12) 0.57333(11) 0.88048(8) 0.0504(3) Uani d . 1 1 . .
S S1 -0.0147(3) 0.9640(3) 0.7692(2) 0.0688(7) Uani d . 1 1 . .
O O1 0.6627(7) 0.4724(7) 0.9488(5) 0.0605(15) Uani d . 1 1 . .
O O2 0.4171(8) 0.3172(6) 0.8267(5) 0.0682(17) Uani d . 1 1 . .
N N2 0.6150(8) 0.5851(7) 0.7094(5) 0.0485(15) Uani d . 1 1 . .
N N1 0.2642(9) 0.7331(9) 0.8329(6) 0.066(2) Uani d . 1 1 . .
C C10 0.6192(9) 0.4606(8) 0.6483(7) 0.0455(18) Uani d . 1 1 . .
C C11 0.1494(11) 0.8269(9) 0.8072(7) 0.053(2) Uani d . 1 1 . .
C C6 0.7245(10) 0.4732(9) 0.5265(7) 0.0489(18) Uani d . 1 1 . .
C C9 0.7131(10) 0.7211(9) 0.6486(7) 0.056(2) Uani d . 1 1 . .
H H9 0.7102 0.8065 0.6903 0.067 Uiso calc R 1 1 . .
C C1 0.3331(12) 0.1671(10) 0.9000(8) 0.071(3) Uani d . 1 1 . .
H H1A 0.4276 0.0733 0.9024 0.106 Uiso calc R 1 1 . .
H H1B 0.2415 0.1394 0.8675 0.106 Uiso calc R 1 1 . .
H H1C 0.2728 0.1857 0.9803 0.106 Uiso calc R 1 1 . .
C C2 0.5144(10) 0.3129(9) 0.7107(7) 0.0516(19) Uani d . 1 1 . .
C C5 0.7257(10) 0.3361(11) 0.4685(8) 0.064(2) Uani d . 1 1 . .
H H5 0.7935 0.3418 0.3878 0.076 Uiso calc R 1 1 . .
C C8 0.8187(10) 0.7468(9) 0.5291(8) 0.058(2) Uani d . 1 1 . .
H H8 0.8844 0.8454 0.4915 0.070 Uiso calc R 1 1 . .
C C7 0.8226(10) 0.6218(10) 0.4687(7) 0.059(2) Uani d . 1 1 . .
H H7 0.8915 0.6349 0.3877 0.071 Uiso calc R 1 1 . .
C C3 0.5245(11) 0.1847(9) 0.6535(7) 0.057(2) Uani d . 1 1 . .
H H3 0.4619 0.0857 0.6958 0.068 Uiso calc R 1 1 . .
C C0AA 0.8453(11) 0.4199(13) 0.8903(8) 0.078(3) Uani d . 1 1 . .
H H0AA 0.8495 0.3031 0.8814 0.118 Uiso calc R 1 1 . .
H H0AB 0.9269 0.4263 0.9370 0.118 Uiso calc R 1 1 . .
H H0AC 0.8861 0.4940 0.8120 0.118 Uiso calc R 1 1 . .
C C4 0.6250(12) 0.1958(10) 0.5337(8) 0.067(2) Uani d . 1 1 . .
H H4 0.6246 0.1063 0.4963 0.080 Uiso calc R 1 1 . .

loop_
_atom_site_aniso_label
_atom_site_aniso_U_11
_atom_site_aniso_U_22
_atom_site_aniso_U_33
_atom_site_aniso_U_12
_atom_site_aniso_U_13
_atom_site_aniso_U_23
Cu1 0.0578(5) 0.0515(5) 0.0453(5) -0.0031(4) -0.0145(4) -0.0172(4)
S1 0.0663(12) 0.0612(12) 0.0762(16) -0.0026(10) -0.0225(11) -0.0081(11)
O1 0.052(3) 0.076(3) 0.050(3) 0.007(2) -0.012(2) -0.017(3)
O2 0.084(3) 0.058(3) 0.062(4) -0.030(3) -0.004(3) -0.021(3)
N2 0.057(3) 0.045(3) 0.052(3) -0.008(3) -0.019(3) -0.017(3)
N1 0.065(4) 0.072(4) 0.055(4) 0.010(3) -0.017(3) -0.012(3)
C10 0.049(4) 0.041(3) 0.050(4) 0.002(3) -0.016(3) -0.015(3)
C11 0.061(4) 0.055(4) 0.039(4) -0.017(3) -0.002(3) -0.010(3)
C6 0.052(4) 0.050(4) 0.047(4) 0.003(3) -0.014(3) -0.018(3)
C9 0.064(4) 0.046(4) 0.064(5) -0.008(3) -0.026(4) -0.009(3)
C1 0.090(5) 0.053(4) 0.067(6) -0.024(4) -0.021(5) 0.001(4)
C2 0.051(4) 0.050(4) 0.059(5) -0.010(3) -0.014(3) -0.018(3)
C5 0.048(4) 0.086(5) 0.065(5) 0.003(4) -0.015(4) -0.037(4)
C8 0.059(4) 0.045(4) 0.066(5) -0.015(3) -0.015(4) -0.002(4)
C7 0.048(4) 0.072(5) 0.046(5) -0.004(4) -0.003(3) -0.004(4)
C3 0.068(4) 0.046(4) 0.066(5) -0.007(3) -0.022(4) -0.024(3)
C0AA 0.046(4) 0.106(7) 0.060(6) 0.022(4) -0.003(4) -0.005(5)
C4 0.075(5) 0.062(4) 0.081(5) 0.011(4) -0.031(4) -0.046(4)

loop_
_atom_type_symbol
_atom_type_description
_atom_type_scat_dispersion_real
_atom_type_scat_dispersion_imag
_atom_type_scat_source
C C 0.0033 0.0016 'International Tables Vol C Tables 4.2.6.8 and 6.1.1.4'
H H 0.0000 0.0000 'International Tables Vol C Tables 4.2.6.8 and 6.1.1.4'
Cu Cu 0.3201 1.2651 'International Tables Vol C Tables 4.2.6.8 and 6.1.1.4'
N N 0.0061 0.0033 'International Tables Vol C Tables 4.2.6.8 and 6.1.1.4'
O O 0.0106 0.0060 'International Tables Vol C Tables 4.2.6.8 and 6.1.1.4'
S S 0.1246 0.1234 'International Tables Vol C Tables 4.2.6.8 and 6.1.1.4'

loop_
_geom_angle_atom_site_label_1
_geom_angle_atom_site_label_2
_geom_angle_atom_site_label_3
_geom_angle_site_symmetry_1
_geom_angle_site_symmetry_3
_geom_angle
_geom_angle_publ_flag
O1 Cu1 Cu1 2_667 2_667 38.61(15) ?
O1 Cu1 Cu1 . 2_667 38.52(15) ?
O1 Cu1 O1 2_667 . 77.1(2) ?
O1 Cu1 O2 2_667 . 101.7(2) ?
O1 Cu1 O2 . . 95.3(2) ?
O1 Cu1 N2 2_667 . 170.7(2) ?
O1 Cu1 N2 . . 95.3(2) ?
O1 Cu1 N1 2_667 . 96.6(2) ?
O1 Cu1 N1 . . 162.5(3) ?
O2 Cu1 Cu1 . 2_667 100.90(15) ?
N2 Cu1 Cu1 . 2_667 133.64(18) ?
N2 Cu1 O2 . . 73.2(2) ?
N1 Cu1 Cu1 . 2_667 133.2(2) ?
N1 Cu1 O2 . . 102.0(3) ?
N1 Cu1 N2 . . 92.2(3) ?
Cu1 O1 Cu1 2_667 . 102.9(2) ?
C0AA O1 Cu1 . 2_667 127.6(5) ?
C0AA O1 Cu1 . . 128.8(5) ?
C1 O2 Cu1 . . 129.8(5) ?
C2 O2 Cu1 . . 111.7(4) ?
C2 O2 C1 . . 117.7(6) ?
C10 N2 Cu1 . . 122.6(4) ?
C9 N2 Cu1 . . 120.3(5) ?
C9 N2 C10 . . 117.1(6) ?
C11 N1 Cu1 . . 178.7(7) ?
N2 C10 C6 . . 121.9(6) ?
N2 C10 C2 . . 118.6(6) ?
C6 C10 C2 . . 119.6(7) ?
N1 C11 S1 . . 179.4(8) ?
C10 C6 C5 . . 118.9(6) ?
C10 C6 C7 . . 117.5(7) ?
C7 C6 C5 . . 123.6(7) ?
N2 C9 H9 . . 117.2 ?
N2 C9 C8 . . 125.6(8) ?
C8 C9 H9 . . 117.2 ?
O2 C1 H1A . . 109.5 ?
O2 C1 H1B . . 109.5 ?
O2 C1 H1C . . 109.5 ?
H1A C1 H1B . . 109.5 ?
H1A C1 H1C . . 109.5 ?
H1B C1 H1C . . 109.5 ?
O2 C2 C10 . . 113.9(6) ?
C3 C2 O2 . . 126.8(7) ?
C3 C2 C10 . . 119.3(7) ?
C6 C5 H5 . . 120.6 ?
C4 C5 C6 . . 118.9(8) ?
C4 C5 H5 . . 120.6 ?
C9 C8 H8 . . 121.5 ?
C7 C8 C9 . . 117.0(7) ?
C7 C8 H8 . . 121.5 ?
C6 C7 H7 . . 119.5 ?
C8 C7 C6 . . 121.0(7) ?
C8 C7 H7 . . 119.5 ?
C2 C3 H3 . . 119.1 ?
C2 C3 C4 . . 121.8(7) ?
C4 C3 H3 . . 119.1 ?
O1 C0AA H0AA . . 109.5 ?
O1 C0AA H0AB . . 109.5 ?
O1 C0AA H0AC . . 109.5 ?
H0AA C0AA H0AB . . 109.5 ?
H0AA C0AA H0AC . . 109.5 ?
H0AB C0AA H0AC . . 109.5 ?
C5 C4 C3 . . 121.4(8) ?
C5 C4 H4 . . 119.3 ?
C3 C4 H4 . . 119.3 ?

loop_
_geom_bond_atom_site_label_1
_geom_bond_atom_site_label_2
_geom_bond_site_symmetry_2
_geom_bond_distance
_geom_bond_publ_flag
Cu1 Cu1 2_667 3.0083(19) ?
Cu1 O1 2_667 1.922(5) ?
Cu1 O1 . 1.925(5) ?
Cu1 O2 . 2.381(5) ?
Cu1 N2 . 1.990(6) ?
Cu1 N1 . 1.949(7) ?
S1 C11 . 1.631(8) ?
O1 Cu1 2_667 1.922(5) ?
O1 C0AA . 1.388(9) ?
O2 C1 . 1.401(9) ?
O2 C2 . 1.352(9) ?
N2 C10 . 1.358(9) ?
N2 C9 . 1.327(9) ?
N1 C11 . 1.129(10) ?
C10 C6 . 1.405(10) ?
C10 C2 . 1.428(9) ?
C6 C5 . 1.427(11) ?
C6 C7 . 1.400(10) ?
C9 H9 . 0.9300 ?
C9 C8 . 1.378(11) ?
C1 H1A . 0.9600 ?
C1 H1B . 0.9600 ?
C1 H1C . 0.9600 ?
C2 C3 . 1.343(11) ?
C5 H5 . 0.9300 ?
C5 C4 . 1.372(11) ?
C8 H8 . 0.9300 ?
C8 C7 . 1.358(12) ?
C7 H7 . 0.9300 ?
C3 H3 . 0.9300 ?
C3 C4 . 1.378(11) ?
C0AA H0AA . 0.9600 ?
C0AA H0AB . 0.9600 ?
C0AA H0AC . 0.9600 ?
C4 H4 . 0.9300 ?

loop_
_geom_torsion_atom_site_label_1
_geom_torsion_atom_site_label_2
_geom_torsion_atom_site_label_3
_geom_torsion_atom_site_label_4
_geom_torsion_site_symmetry_1
_geom_torsion_site_symmetry_2
_geom_torsion_site_symmetry_3
_geom_torsion_site_symmetry_4
_geom_torsion
_geom_torsion_publ_flag
Cu1 Cu1 O1 C0AA 2_667 . . . 170.9(8) ?
Cu1 Cu1 O2 C1 2_667 . . . 35.9(7) ?
Cu1 Cu1 O2 C2 2_667 . . . -133.2(5) ?
Cu1 Cu1 N2 C10 2_667 . . . 90.7(6) ?
Cu1 Cu1 N2 C9 2_667 . . . -91.9(6) ?
Cu1 Cu1 N1 C11 2_667 . . . 3E1(3) ?
Cu1 O2 C2 C10 . . . . -0.1(8) ?
Cu1 O2 C2 C3 . . . . 177.8(7) ?
Cu1 N2 C10 C6 . . . . 178.3(5) ?
Cu1 N2 C10 C2 . . . . -2.2(9) ?
Cu1 N2 C9 C8 . . . . -177.6(6) ?
Cu1 N1 C11 S1 . . . . 9E1(8) ?
O1 Cu1 O1 Cu1 2_667 . . 2_667 0.0 ?
O1 Cu1 O1 C0AA 2_667 . . . 170.9(8) ?
O1 Cu1 O2 C1 . . . . 74.4(7) ?
O1 Cu1 O2 C1 2_667 . . . -3.5(7) ?
O1 Cu1 O2 C2 2_667 . . . -172.6(5) ?
O1 Cu1 O2 C2 . . . . -94.7(5) ?
O1 Cu1 N2 C10 2_667 . . . 59.8(17) ?
O1 Cu1 N2 C10 . . . . 95.4(6) ?
O1 Cu1 N2 C9 2_667 . . . -122.8(14) ?
O1 Cu1 N2 C9 . . . . -87.2(6) ?
O1 Cu1 N1 C11 2_667 . . . 4E1(3) ?
O1 Cu1 N1 C11 . . . . -3E1(3) ?
O2 Cu1 O1 Cu1 . . . 2_667 -100.9(2) ?
O2 Cu1 O1 C0AA . . . . 70.0(7) ?
O2 Cu1 N2 C10 . . . . 1.5(5) ?
O2 Cu1 N2 C9 . . . . 178.9(6) ?
O2 Cu1 N1 C11 . . . . 14E1(3) ?
O2 C2 C3 C4 . . . . 178.5(8) ?
N2 Cu1 O1 Cu1 . . . 2_667 -174.5(2) ?
N2 Cu1 O1 C0AA . . . . -3.6(7) ?
N2 Cu1 O2 C1 . . . . 168.4(7) ?
N2 Cu1 O2 C2 . . . . -0.7(5) ?
N2 Cu1 N1 C11 . . . . -14E1(3) ?
N2 C10 C6 C5 . . . . 178.8(7) ?
N2 C10 C6 C7 . . . . -1.4(10) ?
N2 C10 C2 O2 . . . . 1.3(10) ?
N2 C10 C2 C3 . . . . -176.7(7) ?
N2 C9 C8 C7 . . . . -0.1(12) ?
N1 Cu1 O1 Cu1 . . . 2_667 70.5(9) ?
N1 Cu1 O1 C0AA . . . . -118.6(10) ?
N1 Cu1 O2 C1 . . . . -102.9(7) ?
N1 Cu1 O2 C2 . . . . 87.9(5) ?
N1 Cu1 N2 C10 . . . . -100.3(6) ?
N1 Cu1 N2 C9 . . . . 77.0(6) ?
C10 N2 C9 C8 . . . . 0.0(11) ?
C10 C6 C5 C4 . . . . -0.5(11) ?
C10 C6 C7 C8 . . . . 1.3(11) ?
C10 C2 C3 C4 . . . . -3.7(12) ?
C6 C10 C2 O2 . . . . -179.1(6) ?
C6 C10 C2 C3 . . . . 2.8(11) ?
C6 C5 C4 C3 . . . . -0.3(12) ?
C9 N2 C10 C6 . . . . 0.8(10) ?
C9 N2 C10 C2 . . . . -179.6(6) ?
C9 C8 C7 C6 . . . . -0.6(12) ?
C1 O2 C2 C10 . . . . -170.7(7) ?
C1 O2 C2 C3 . . . . 7.2(12) ?
C2 C10 C6 C5 . . . . -0.8(10) ?
C2 C10 C6 C7 . . . . 179.0(7) ?
C2 C3 C4 C5 . . . . 2.5(13) ?
C5 C6 C7 C8 . . . . -178.9(7) ?
C7 C6 C5 C4 . . . . 179.7(7) ?
